data_4072471
loop_
_publ_author_name
'L\'opez, Concepci\'on'
'P\'erez, Sonia'
'Solans, Xavier'
'Font-Bard\'ia, Merc\`e'
'Roig, Anna'
'Molins, Elies'
'van Leeuwen, Piet W. N. M.'
'van Strijdonck, Gino P. F.'

_publ_section_title
;
 Heterodimetallic Palladium(II) Complexes with Bidentate (N,S) or
 Terdentate (C,N,S)-Ferrocenyl Ligands. The Effect of the Ligand Donor
 Atoms on the Regioselectivity of the Allylic Alkylation of Cinnamyl
 Acetate
;
_journal_issue 3
_journal_name_full Organometallics
_journal_page_first 571
_journal_paper_doi 10.1021/om060647d
_journal_volume 26
_journal_year 2007
_chemical_formula_moiety 'C21 H22 Fe N Pd S, F6 P '
_chemical_formula_sum 'C21 H22 F6 Fe N P Pd S'
_chemical_formula_weight 627.68
_chemical_name_systematic
;
 ?
;
_space_group_IT_number 19
_symmetry_cell_setting orthorhombic
_symmetry_space_group_name_Hall 'P 2ac 2ab'
_symmetry_space_group_name_H-M 'P 21 21 21'
_atom_sites_solution_hydrogens geom
_atom_sites_solution_primary direct
_atom_sites_solution_secondary difmap
_audit_creation_method SHELXL
_cell_angle_alpha 90.00
_cell_angle_beta 90.00
_cell_angle_gamma 90.00
_cell_formula_units_Z 4
_cell_length_a 9.7800(10)
_cell_length_b 10.5130(10)
_cell_length_c 22.3710(10)
_cell_measurement_reflns_used 4324
_cell_measurement_temperature 293(2)
_cell_measurement_theta_max 24
_cell_measurement_theta_min 2
_cell_volume 2300.1(3)
_computing_structure_refinement 'SHELXL-93 (Sheldrick, 1993)'
_computing_structure_solution 'SHELXS-86 (Sheldrick, 1990)'
_diffrn_ambient_temperature 293(2)
_diffrn_measured_fraction_theta_full 0.741
_diffrn_measured_fraction_theta_max 0.741
_diffrn_measurement_device 'MAR320 with image plate detector'
_diffrn_measurement_method phi-scan
_diffrn_radiation_monochromator graphite
_diffrn_radiation_source 'fine-focus sealed tube'
_diffrn_radiation_type MoK\a
_diffrn_radiation_wavelength 0.71069
_diffrn_reflns_av_R_equivalents 0.0302
_diffrn_reflns_av_sigmaI/netI 0.0169
_diffrn_reflns_limit_h_max 11
_diffrn_reflns_limit_h_min 0
_diffrn_reflns_limit_k_max 9
_diffrn_reflns_limit_k_min 0
_diffrn_reflns_limit_l_max 26
_diffrn_reflns_limit_l_min 0
_diffrn_reflns_number 5433
_diffrn_reflns_theta_full 24.93
_diffrn_reflns_theta_max 24.93
_diffrn_reflns_theta_min 1.82
_exptl_absorpt_coefficient_mu 1.630
_exptl_absorpt_correction_type none
_exptl_crystal_colour orange
_exptl_crystal_density_diffrn 1.813
_exptl_crystal_description prism
_exptl_crystal_F_000 1248
_exptl_crystal_size_max 0.2
_exptl_crystal_size_mid 0.1
_exptl_crystal_size_min 0.1
_refine_diff_density_max 0.696
_refine_diff_density_min -0.661
_refine_diff_density_rms 0.137
_refine_ls_abs_structure_details 'Flack H D (1983), Acta Cryst. A39, 876-881'
_refine_ls_abs_structure_Flack -0.01(63)
_refine_ls_extinction_coef 0.0108(25)
_refine_ls_extinction_expression Fc^*^=kFc[1+0.001xFc^2^\l^3^/sin(2\q)]^-1/4^
_refine_ls_extinction_method SHELXL
_refine_ls_goodness_of_fit_all 1.226
_refine_ls_goodness_of_fit_obs 0.997
_refine_ls_hydrogen_treatment riding
_refine_ls_matrix_type full
_refine_ls_number_parameters 291
_refine_ls_number_reflns 1721
_refine_ls_number_restraints 0
_refine_ls_restrained_S_all 1.226
_refine_ls_restrained_S_obs 0.997
_refine_ls_R_factor_all 0.0441
_refine_ls_R_factor_obs 0.0390
_refine_ls_shift/esd_max -0.001
_refine_ls_shift/esd_mean 0.000
_refine_ls_structure_factor_coef Fsqd
_refine_ls_weighting_details 'calc w=1/[\s^2^(Fo^2^)+(0.0833P)^2^+4.3873P] where P=(Fo^2^+2Fc^2^)/3'
_refine_ls_weighting_scheme calc
_refine_ls_wR_factor_all 0.1334
_refine_ls_wR_factor_obs 0.1059
_reflns_number_observed 1633
_reflns_number_total 1712
_reflns_observed_criterion >2sigma(I)
_cod_data_source_file om060647dsi20060718_110624.cif
_cod_data_source_block chfm131
_cod_database_code 4072471

loop_
_symmetry_equiv_pos_as_xyz
'x, y, z'
'-x+1/2, -y, z+1/2'
'-x, y+1/2, -z+1/2'
'x+1/2, -y+1/2, -z'

loop_
_atom_site_aniso_label
_atom_site_aniso_U_11
_atom_site_aniso_U_22
_atom_site_aniso_U_33
_atom_site_aniso_U_23
_atom_site_aniso_U_13
_atom_site_aniso_U_12
Pd 0.0481(5) 0.0452(8) 0.0351(4) -0.0015(3) 0.0026(3) 0.0091(4)
Fe 0.0425(8) 0.0498(13) 0.0349(6) 0.0015(7) 0.0022(5) -0.0042(7)
S 0.0394(13) 0.065(3) 0.0433(12) -0.0044(13) -0.0018(9) 0.0054(13)
N 0.037(4) 0.035(7) 0.033(3) -0.002(4) 0.000(3) -0.001(4)
C1 0.083(10) 0.097(17) 0.074(8) -0.037(10) -0.007(8) 0.017(10)
C2 0.066(8) 0.131(18) 0.064(8) -0.030(10) 0.029(7) -0.021(10)
C3 0.129(13) 0.083(13) 0.028(5) 0.003(6) 0.004(6) -0.007(13)
C4 0.083(9) 0.069(12) 0.052(6) -0.007(7) -0.025(6) 0.015(8)
C5 0.116(12) 0.062(13) 0.047(6) -0.012(7) -0.003(7) -0.031(10)
C6 0.035(5) 0.077(11) 0.055(5) -0.008(7) -0.007(4) -0.006(6)
C7 0.064(8) 0.075(13) 0.066(7) -0.016(7) -0.001(6) -0.032(9)
C8 0.090(11) 0.073(13) 0.045(5) 0.002(6) 0.014(6) -0.010(9)
C9 0.062(7) 0.061(10) 0.034(5) 0.002(5) 0.009(4) -0.005(6)
C10 0.049(5) 0.057(9) 0.029(4) 0.001(5) -0.001(4) -0.005(6)
C11 0.045(5) 0.039(9) 0.033(4) 0.000(4) -0.001(4) 0.006(5)
C12 0.044(5) 0.051(9) 0.031(4) 0.001(5) 0.002(4) 0.007(5)
C13 0.045(5) 0.043(10) 0.052(5) 0.001(6) 0.002(4) -0.001(5)
C14 0.075(8) 0.041(10) 0.044(5) 0.009(6) 0.000(5) 0.000(7)
C15 0.071(8) 0.052(10) 0.054(6) -0.012(7) 0.019(6) -0.018(8)
C16 0.044(6) 0.069(11) 0.051(6) -0.007(6) 0.011(5) -0.011(7)
C17 0.038(5) 0.047(9) 0.032(4) -0.006(5) 0.004(4) -0.001(5)
C18 0.086(10) 0.095(13) 0.041(5) -0.011(6) -0.006(5) 0.019(10)
C19 0.092(9) 0.057(11) 0.046(6) -0.010(6) 0.001(6) -0.006(9)
C20 0.126(14) 0.036(11) 0.061(7) -0.006(6) 0.018(9) 0.019(9)
C21 0.089(10) 0.062(12) 0.072(8) -0.002(8) 0.018(8) 0.024(9)
P 0.059(2) 0.055(3) 0.0452(13) 0.0025(14) -0.0049(11) 0.000(2)
F1 0.078(5) 0.084(8) 0.104(6) 0.002(5) -0.027(5) -0.017(6)
F2 0.132(8) 0.106(9) 0.055(4) 0.028(5) 0.002(5) 0.014(8)
F3 0.101(7) 0.090(9) 0.119(7) -0.032(7) -0.019(6) 0.036(7)
F4 0.077(5) 0.115(9) 0.086(5) -0.026(6) -0.004(4) -0.028(6)
F5 0.118(7) 0.155(11) 0.081(5) 0.061(7) -0.012(5) -0.018(8)
F6 0.099(7) 0.110(9) 0.091(6) -0.025(6) 0.013(5) 0.017(7)

loop_
_atom_site_label
_atom_site_type_symbol
_atom_site_fract_x
_atom_site_fract_y
_atom_site_fract_z
_atom_site_U_iso_or_equiv
_atom_site_thermal_displace_type
_atom_site_occupancy
_atom_site_calc_flag
_atom_site_refinement_flags
Pd Pd 0.67843(8) 0.97507(9) 0.07957(3) 0.0428(4) Uani 1 d .
Fe Fe 0.29939(14) 1.0477(2) 0.22097(6) 0.0424(5) Uani 1 d .
S S 0.8465(3) 1.1260(4) 0.10219(11) 0.0494(9) Uani 1 d .
N N 0.5475(8) 1.1368(9) 0.0864(3) 0.035(2) Uani 1 d .
C1 C 0.2376(17) 1.2068(22) 0.2665(7) 0.085(6) Uani 1 d .
H1 H 0.1767 1.2688 0.2535 0.102 Uiso 1 calc R
C2 C 0.2061(16) 1.0949(22) 0.2990(7) 0.087(6) Uani 1 d .
H2 H 0.1193 1.0683 0.3106 0.104 Uiso 1 calc R
C3 C 0.3313(19) 1.0306(18) 0.3106(5) 0.080(5) Uani 1 d .
H3 H 0.3407 0.9551 0.3319 0.096 Uiso 1 calc R
C4 C 0.4356(16) 1.0984(17) 0.2854(5) 0.068(4) Uani 1 d .
H4 H 0.5280 1.0779 0.2860 0.081 Uiso 1 calc R
C5 C 0.3757(18) 1.2048(17) 0.2584(5) 0.075(5) Uani 1 d .
H5 H 0.4242 1.2665 0.2374 0.090 Uiso 1 calc R
C6 C 0.2035(10) 1.0463(15) 0.1405(5) 0.056(4) Uani 1 d .
H6 H 0.1452 1.1089 0.1260 0.067 Uiso 1 calc R
C7 C 0.1645(15) 0.9391(16) 0.1734(6) 0.068(4) Uani 1 d .
H7 H 0.0755 0.9187 0.1844 0.082 Uiso 1 calc R
C8 C 0.2805(16) 0.8676(17) 0.1869(5) 0.070(5) Uani 1 d .
H8 H 0.2817 0.7916 0.2081 0.083 Uiso 1 calc R
C9 C 0.3949(13) 0.9296(13) 0.1630(4) 0.052(3) Uani 1 d .
H9 H 0.4850 0.9018 0.1660 0.063 Uiso 1 calc R
C10 C 0.3504(11) 1.0426(13) 0.1332(4) 0.045(3) Uani 1 d .
C11 C 0.4245(10) 1.1455(12) 0.1063(4) 0.039(3) Uani 1 d .
H11 H 0.3807 1.2237 0.1031 0.047 Uiso 1 calc R
C12 C 0.6140(11) 1.2474(13) 0.0648(4) 0.042(3) Uani 1 d .
C13 C 0.5447(11) 1.3480(13) 0.0390(5) 0.046(3) Uani 1 d .
H13 H 0.4501 1.3444 0.0349 0.056 Uiso 1 calc R
C14 C 0.6162(13) 1.4551(14) 0.0188(5) 0.054(3) Uani 1 d .
H14 H 0.5700 1.5233 0.0017 0.064 Uiso 1 calc R
C15 C 0.7580(14) 1.4575(16) 0.0250(5) 0.059(4) Uani 1 d .
H15 H 0.8062 1.5280 0.0113 0.070 Uiso 1 calc R
C16 C 0.8267(12) 1.3614(14) 0.0500(5) 0.055(4) Uani 1 d .
H16 H 0.9212 1.3662 0.0541 0.066 Uiso 1 calc R
C17 C 0.7578(10) 1.2555(12) 0.0697(4) 0.039(3) Uani 1 d .
C18 C 0.8334(16) 1.1657(16) 0.1812(5) 0.074(5) Uani 1 d .
H18 H 0.8785 1.1015 0.2045 0.089 Uiso 1 calc R
H18A H 0.7387 1.1699 0.1925 0.089 Uiso 1 calc R
H18B H 0.8759 1.2466 0.1883 0.089 Uiso 1 calc R
C19 C 0.5561(16) 0.8269(15) 0.0411(5) 0.065(4) Uani 1 d .
H19 H 0.4667 0.8130 0.0587 0.078 Uiso 1 calc R
H19A H 0.5568 0.8201 -0.0021 0.078 Uiso 1 calc R
C20 C 0.6680(20) 0.7748(15) 0.0714(6) 0.074(5) Uani 1 d .
H20 H 0.6539 0.7125 0.1003 0.089 Uiso 1 calc R
C21 C 0.7996(17) 0.8153(17) 0.0589(7) 0.074(4) Uani 1 d .
H21 H 0.8293 0.8074 0.0177 0.089 Uiso 1 calc R
H21A H 0.8696 0.7927 0.0877 0.089 Uiso 1 calc R
P P -0.1871(3) 0.9973(4) 0.37414(12) 0.0532(9) Uani 1 d .
F1 F -0.3150(10) 0.9213(10) 0.3498(4) 0.089(3) Uani 1 d .
F2 F -0.1782(12) 1.0741(11) 0.3145(3) 0.098(3) Uani 1 d .
F3 F -0.0858(11) 0.8962(11) 0.3459(5) 0.103(4) Uani 1 d .
F4 F -0.0585(9) 1.0712(12) 0.3991(4) 0.093(3) Uani 1 d .
F5 F -0.1944(11) 0.9206(13) 0.4344(4) 0.118(4) Uani 1 d .
F6 F -0.2867(11) 1.1000(12) 0.4008(4) 0.100(3) Uani 1 d .

loop_
_atom_type_symbol
_atom_type_description
_atom_type_scat_dispersion_real
_atom_type_scat_dispersion_imag
_atom_type_scat_source
C C 0.0033 0.0016 'International Tables Vol C Tables 4.2.6.8 and 6.1.1.4'
H H 0.0000 0.0000 'International Tables Vol C Tables 4.2.6.8 and 6.1.1.4'
N N 0.0061 0.0033 'International Tables Vol C Tables 4.2.6.8 and 6.1.1.4'
S S 0.1246 0.1234 'International Tables Vol C Tables 4.2.6.8 and 6.1.1.4'
Fe Fe 0.3463 0.8444 'International Tables Vol C Tables 4.2.6.8 and 6.1.1.4'
Pd Pd -0.9988 1.0072 'International Tables Vol C Tables 4.2.6.8 and 6.1.1.4'
P P 0.1023 0.0942 'International Tables Vol C Tables 4.2.6.8 and 6.1.1.4'
F F 0.0171 0.0103 'International Tables Vol C Tables 4.2.6.8 and 6.1.1.4'

loop_
_geom_angle_atom_site_label_1
_geom_angle_atom_site_label_2
_geom_angle_atom_site_label_3
_geom_angle
C21 Pd C20 38.3(6)
C21 Pd N 171.2(5)
C20 Pd N 140.4(6)
C21 Pd C19 69.3(6)
C20 Pd C19 38.3(6)
N Pd C19 105.8(5)
C21 Pd S 101.1(5)
C20 Pd S 136.7(5)
N Pd S 82.3(2)
C19 Pd S 166.2(4)
C5 Fe C9 127.1(6)
C5 Fe C10 109.6(6)
C9 Fe C10 41.4(5)
C5 Fe C6 123.4(7)
C9 Fe C6 68.9(5)
C10 Fe C6 41.8(4)
C5 Fe C2 66.8(7)
C9 Fe C2 155.2(7)
C10 Fe C2 161.7(7)
C6 Fe C2 123.8(6)
C5 Fe C4 40.6(6)
C9 Fe C4 108.2(6)
C10 Fe C4 122.2(5)
C6 Fe C4 158.9(6)
C2 Fe C4 67.7(6)
C5 Fe C3 66.6(7)
C9 Fe C3 120.4(6)
C10 Fe C3 156.0(6)
C6 Fe C3 160.5(6)
C2 Fe C3 40.9(7)
C4 Fe C3 39.2(6)
C5 Fe C7 157.2(7)
C9 Fe C7 67.7(5)
C10 Fe C7 68.9(5)
C6 Fe C7 40.2(6)
C2 Fe C7 107.1(6)
C4 Fe C7 159.8(7)
C3 Fe C7 124.2(7)
C5 Fe C1 39.4(7)
C9 Fe C1 162.8(7)
C10 Fe C1 125.2(7)
C6 Fe C1 108.1(6)
C2 Fe C1 40.6(7)
C4 Fe C1 68.1(6)
C3 Fe C1 68.1(7)
C7 Fe C1 121.6(7)
C5 Fe C8 162.6(7)
C9 Fe C8 40.2(5)
C10 Fe C8 68.7(5)
C6 Fe C8 67.8(6)
C2 Fe C8 120.3(7)
C4 Fe C8 124.4(7)
C3 Fe C8 107.4(6)
C7 Fe C8 39.8(6)
C1 Fe C8 155.8(7)
C17 S C18 100.8(6)
C17 S Pd 95.1(4)
C18 S Pd 108.4(6)
C11 N C12 119.3(10)
C11 N Pd 130.0(9)
C12 N Pd 110.7(6)
C5 C1 C2 105.7(18)
C5 C1 Fe 68.2(11)
C2 C1 Fe 69.0(10)
C5 C1 H1 127.1
C2 C1 H1 127.1
Fe C1 H1 127.2
C1 C2 C3 107.5(13)
C1 C2 Fe 70.4(8)
C3 C2 Fe 69.8(7)
C1 C2 H2 126.2
C3 C2 H2 126.2
Fe C2 H2 125.2
C4 C3 C2 108.6(15)
C4 C3 Fe 70.2(7)
C2 C3 Fe 69.3(7)
C4 C3 H3 125.7
C2 C3 H3 125.7
Fe C3 H3 126.4
C3 C4 C5 106.5(15)
C3 C4 Fe 70.6(8)
C5 C4 Fe 68.3(7)
C3 C4 H4 126.8
C5 C4 H4 126.8
Fe C4 H4 125.9
C1 C5 C4 111.7(18)
C1 C5 Fe 72.5(12)
C4 C5 Fe 71.1(9)
C1 C5 H5 124.2
C4 C5 H5 124.2
Fe C5 H5 123.8
C7 C6 C10 108.0(12)
C7 C6 Fe 70.5(7)
C10 C6 Fe 69.0(5)
C7 C6 H6 126.0
C10 C6 H6 126.0
Fe C6 H6 126.1
C8 C7 C6 109.1(12)
C8 C7 Fe 70.3(8)
C6 C7 Fe 69.3(7)
C8 C7 H7 125.5
C6 C7 H7 125.5
Fe C7 H7 126.4
C7 C8 C9 108.5(13)
C7 C8 Fe 69.9(9)
C9 C8 Fe 68.9(9)
C7 C8 H8 125.8
C9 C8 H8 125.8
Fe C8 H8 127.0
C8 C9 C10 108.7(12)
C8 C9 Fe 70.9(8)
C10 C9 Fe 69.4(7)
C8 C9 H9 125.6
C10 C9 H9 125.6
Fe C9 H9 125.6
C9 C10 C11 131.9(10)
C9 C10 C6 105.7(11)
C11 C10 C6 122.0(12)
C9 C10 Fe 69.2(5)
C11 C10 Fe 120.7(8)
C6 C10 Fe 69.2(6)
N C11 C10 124.3(11)
N C11 H11 117.8
C10 C11 H11 117.8
C13 C12 C17 118.3(12)
C13 C12 N 123.0(9)
C17 C12 N 118.7(11)
C12 C13 C14 120.3(11)
C12 C13 H13 119.8
C14 C13 H13 119.8
C15 C14 C13 118.6(14)
C15 C14 H14 120.7
C13 C14 H14 120.7
C16 C15 C14 121.9(15)
C16 C15 H15 119.1
C14 C15 H15 119.1
C15 C16 C17 120.0(11)
C15 C16 H16 120.0
C17 C16 H16 120.0
C16 C17 C12 120.9(12)
C16 C17 S 120.9(8)
C12 C17 S 118.2(10)
S C18 H18 109.5
S C18 H18A 109.5
H18 C18 H18A 109.5
S C18 H18B 109.5
H18 C18 H18B 109.5
H18A C18 H18B 109.5
C20 C19 Pd 69.7(9)
C20 C19 H19 116.7
Pd C19 H19 116.7
C20 C19 H19A 116.7
Pd C19 H19A 116.7
H19 C19 H19A 113.7
C21 C20 C19 120.5(14)
C21 C20 Pd 70.5(10)
C19 C20 Pd 71.9(9)
C21 C20 H20 119.7
C19 C20 H20 119.7
Pd C20 H20 130.4
C20 C21 Pd 71.2(9)
C20 C21 H21 116.5
Pd C21 H21 116.5
C20 C21 H21A 116.5
Pd C21 H21A 116.5
H21 C21 H21A 113.5
F2 P F6 90.2(6)
F2 P F5 179.4(7)
F6 P F5 89.9(6)
F2 P F4 90.2(6)
F6 P F4 91.3(6)
F5 P F4 89.2(6)
F2 P F1 90.6(6)
F6 P F1 89.3(6)
F5 P F1 90.0(6)
F4 P F1 179.0(7)
F2 P F3 88.3(6)
F6 P F3 178.6(7)
F5 P F3 91.5(7)
F4 P F3 88.5(6)
F1 P F3 91.0(6)

loop_
_geom_bond_atom_site_label_1
_geom_bond_atom_site_label_2
_geom_bond_distance
Pd C21 2.11(2)
Pd C20 2.12(2)
Pd N 2.134(9)
Pd C19 2.145(15)
Pd S 2.340(3)
Fe C5 2.00(2)
Fe C9 2.025(12)
Fe C10 2.028(9)
Fe C6 2.029(11)
Fe C2 2.031(12)
Fe C4 2.033(13)
Fe C3 2.038(11)
Fe C7 2.044(13)
Fe C1 2.05(2)
Fe C8 2.05(2)
S C17 1.771(12)
S C18 1.821(11)
N C11 1.286(12)
N C12 1.416(15)
C1 C5 1.36(2)
C1 C2 1.42(3)
C1 H1 0.93
C2 C3 1.42(2)
C2 H2 0.93
C3 C4 1.37(2)
C3 H3 0.93
C4 C5 1.40(2)
C4 H4 0.93
C5 H5 0.93
C6 C7 1.40(2)
C6 C10 1.447(15)
C6 H6 0.93
C7 C8 1.39(2)
C7 H7 0.93
C8 C9 1.40(2)
C8 H8 0.93
C9 C10 1.43(2)
C9 H9 0.93
C10 C11 1.43(2)
C11 H11 0.93
C12 C13 1.38(2)
C12 C17 1.413(14)
C13 C14 1.40(2)
C13 H13 0.93
C14 C15 1.39(2)
C14 H14 0.93
C15 C16 1.34(2)
C15 H15 0.93
C16 C17 1.37(2)
C16 H16 0.93
C18 H18 0.96
C18 H18A 0.96
C18 H18B 0.96
C19 C20 1.40(2)
C19 H19 0.97
C19 H19A 0.97
C20 C21 1.38(2)
C20 H20 0.93
C21 H21 0.97
C21 H21A 0.97
P F2 1.561(8)
P F6 1.572(11)
P F5 1.572(9)
P F4 1.579(9)
P F1 1.582(9)
P F3 1.584(10)
